data_1521997
loop_
_publ_author_name
'Sugimoto, W.'
'Ohkawa, H.'
'Naito, M.'
'Kuroda, K.'
'Sugahara, Y.'

_publ_section_title
;
 Synthesis and structures of reduced niobates with four perovskite-like
 layers and their semiconducting properties
;
_journal_name_full 'Journal of Solid State Chemistry'
_journal_page_first 508
_journal_page_last 512
_journal_volume 148
_journal_year 1999
_chemical_formula_sum 'Ca2 Na Nb4 O13 Rb'
_chemical_name_systematic 'Rb Ca2 Na (Nb4 O13)'
_space_group_IT_number 123
_symmetry_space_group_name_Hall '-P 4 2'
_symmetry_space_group_name_H-M 'P 4/m m m'
_cell_angle_alpha 90
_cell_angle_beta 90
_cell_angle_gamma 90
_cell_formula_units_Z 1
_cell_length_a 3.8727
_cell_length_b 3.8727
_cell_length_c 18.91159
_cell_volume 283.632
_citation_journal_id_ASTM JSSCBI
_cod_data_source_file Sugimoto_JSSCBI_1999_418.cif
_cod_data_source_block Ca2Na1Nb4O13Rb1
_cod_original_cell_volume 283.6324
_cod_original_formula_sum 'Ca2 Na1 Nb4 O13 Rb1'
_cod_database_code 1521997

loop_
_symmetry_equiv_pos_as_xyz
x,y,z
-y,x,z
-x,-y,z
y,-x,z
x,-y,-z
y,x,-z
-x,y,-z
-y,-x,-z
-x,-y,-z
y,-x,-z
x,y,-z
-y,x,-z
-x,y,z
-y,-x,z
x,-y,z
y,x,z

loop_
_atom_site_label
_atom_site_type_symbol
_atom_site_fract_x
_atom_site_fract_y
_atom_site_fract_z
_atom_site_occupancy
_atom_site_U_iso_or_equiv
O4 O-2 0 0.5 0.309 1 0.0
O2 O-2 0 0.5 0.101 1 0.0
Ca1 Ca+2 0.5 0.5 0 0.667 0.0
Nb1 Nb+5 0 0 0.1057 1 0.0
Na2 Na+1 0.5 0.5 0.224 0.333 0.0
Nb2 Nb+5 0 0 0.3293 1 0.0
O3 O-2 0 0 0.205 1 0.0
Rb1 Rb+1 0.5 0.5 0.5 1 0.0
O5 O-2 0 0 0.42 1 0.0
Ca2 Ca+2 0.5 0.5 0.224 0.667 0.0
O1 O-2 0 0 0 1 0.0
Na1 Na+1 0.5 0.5 0 0.333 0.0
